data_7029609
loop_
_publ_author_name
'Moelands, Marcel A. H.'
'Schamhart, Daniel J.'
'Folkertsma, Emma'
'Lutz, Martin'
'Spek, Anthony L.'
'Klein Gebbink, Robertus J. M.'

_publ_section_title
;
 Facial triad modelling using ferrous pyridinyl prolinate complexes:
 synthesis and catalytic applications.
;
_journal_issue 18
_journal_name_full 'Dalton transactions (Cambridge, England : 2003)'
_journal_page_first 6769
_journal_page_last 6785
_journal_paper_doi 10.1039/c3dt53266f
_journal_volume 43
_journal_year 2014
_chemical_absolute_configuration ad
_chemical_formula_moiety 'C23 H24 Cl2 Fe N2 O, 0.5(C H2 Cl2)'
_chemical_formula_sum 'C23.5 H25 Cl3 Fe N2 O'
_chemical_formula_weight 513.66
_chemical_name_systematic
; 
 ? 
;
_space_group_IT_number 4
_symmetry_cell_setting monoclinic
_symmetry_space_group_name_Hall 'P 2yb'
_symmetry_space_group_name_H-M 'P 1 21 1'
_atom_sites_solution_hydrogens difmap
_atom_sites_solution_primary direct
_atom_sites_solution_secondary difmap
_audit_creation_method SHELXL-97
_cell_angle_alpha 90.00
_cell_angle_beta 101.8532(4)
_cell_angle_gamma 90.00
_cell_formula_units_Z 4
_cell_length_a 11.2439(1)
_cell_length_b 12.5035(1)
_cell_length_c 16.7671(2)
_cell_measurement_reflns_used 40578
_cell_measurement_temperature 150(2)
_cell_measurement_theta_max 27.48
_cell_measurement_theta_min 1.02
_cell_volume 2306.99(4)
_computing_cell_refinement HKL2000
_computing_data_collection 'Nonius COLLECT'
_computing_data_reduction 'HKL2000, Sortav'
_computing_structure_refinement 'SHELXL-97 (Sheldrick, 1997)'
_computing_structure_solution 'SHELXS-97 (Sheldrick, 1990)'
_diffrn_ambient_temperature 150(2)
_diffrn_measured_fraction_theta_full 0.999
_diffrn_measured_fraction_theta_max 0.999
_diffrn_measurement_device_type 'Nonius KappaCCD'
_diffrn_measurement_method '\f and \w scans'
_diffrn_radiation_monochromator graphite
_diffrn_radiation_source 'rotating anode'
_diffrn_radiation_type MoK\a
_diffrn_radiation_wavelength 0.71073
_diffrn_reflns_av_R_equivalents 0.0385
_diffrn_reflns_av_sigmaI/netI 0.0365
_diffrn_reflns_limit_h_max 14
_diffrn_reflns_limit_h_min -14
_diffrn_reflns_limit_k_max 16
_diffrn_reflns_limit_k_min -16
_diffrn_reflns_limit_l_max 21
_diffrn_reflns_limit_l_min -21
_diffrn_reflns_number 38678
_diffrn_reflns_theta_full 27.48
_diffrn_reflns_theta_max 27.48
_diffrn_reflns_theta_min 1.85
_exptl_absorpt_coefficient_mu 1.020
_exptl_absorpt_correction_T_max 0.78
_exptl_absorpt_correction_T_min 0.72
_exptl_absorpt_correction_type multi-scan
_exptl_crystal_colour yellow
_exptl_crystal_density_diffrn 1.479
_exptl_crystal_density_method 'not measured'
_exptl_crystal_description needle
_exptl_crystal_F_000 1060
_exptl_crystal_size_max 0.48
_exptl_crystal_size_mid 0.27
_exptl_crystal_size_min 0.24
_refine_diff_density_max 0.441
_refine_diff_density_min -0.614
_refine_diff_density_rms 0.052
_refine_ls_abs_structure_details 'Flack H D (1983), Acta Cryst. A39, 876-881'
_refine_ls_abs_structure_Flack -0.012(8)
_refine_ls_extinction_method none
_refine_ls_goodness_of_fit_ref 1.030
_refine_ls_hydrogen_treatment constr
_refine_ls_matrix_type full
_refine_ls_number_parameters 550
_refine_ls_number_reflns 10555
_refine_ls_number_restraints 1
_refine_ls_restrained_S_all 1.030
_refine_ls_R_factor_all 0.0308
_refine_ls_R_factor_gt 0.0286
_refine_ls_shift/su_max 0.005
_refine_ls_shift/su_mean 0.000
_refine_ls_structure_factor_coef Fsqd
_refine_ls_weighting_details 'calc w=1/[\s^2^(Fo^2^)+(0.0349P)^2^+0.8001P] where P=(Fo^2^+2Fc^2^)/3'
_refine_ls_weighting_scheme calc
_refine_ls_wR_factor_gt 0.0712
_refine_ls_wR_factor_ref 0.0728
_reflns_number_gt 10003
_reflns_number_total 10555
_reflns_threshold_expression I>2\s(I)
_cod_data_source_file c3dt53266f2.cif
_cod_data_source_block s4108a
_cod_original_sg_symbol_H-M 'P 21'
_cod_original_formula_sum 'C23.50 H25 Cl3 Fe N2 O'
_cod_database_code 7029609

loop_
_symmetry_equiv_pos_as_xyz
'x, y, z'
'-x, y+1/2, -z'

loop_
_atom_site_label
_atom_site_type_symbol
_atom_site_fract_x
_atom_site_fract_y
_atom_site_fract_z
_atom_site_U_iso_or_equiv
_atom_site_adp_type
_atom_site_occupancy
_atom_site_symmetry_multiplicity
_atom_site_calc_flag
_atom_site_refinement_flags
Fe1 Fe 0.53237(3) 0.32013(2) 0.164583(17) 0.02068(7) Uani 1 1 d .
Cl11 Cl 0.57980(5) 0.50594(4) 0.18265(3) 0.02808(11) Uani 1 1 d .
Cl21 Cl 0.65660(5) 0.24147(5) 0.27106(4) 0.03269(13) Uani 1 1 d .
O11 O 0.35190(13) 0.35199(12) 0.16944(9) 0.0228(3) Uani 1 1 d .
H11O H 0.3322 0.4247 0.1871 0.050 Uiso 1 1 d .
N11 N 0.60062(17) 0.31284(16) 0.05570(11) 0.0264(4) Uani 1 1 d .
N21 N 0.42264(17) 0.18555(14) 0.09262(11) 0.0232(4) Uani 1 1 d .
C11 C 0.5430(2) 0.24735(18) -0.00382(13) 0.0259(5) Uani 1 1 d .
C21 C 0.5938(2) 0.2195(2) -0.06926(14) 0.0313(5) Uani 1 1 d .
H21 H 0.5530 0.1717 -0.1098 0.038 Uiso 1 1 calc R
C31 C 0.7051(2) 0.2625(2) -0.07463(16) 0.0378(6) Uani 1 1 d .
H31 H 0.7416 0.2447 -0.1192 0.045 Uiso 1 1 calc R
C41 C 0.7627(2) 0.3313(2) -0.01493(16) 0.0393(6) Uani 1 1 d .
H41 H 0.8387 0.3623 -0.0181 0.047 Uiso 1 1 calc R
C51 C 0.7081(2) 0.3541(2) 0.04933(15) 0.0336(5) Uani 1 1 d .
H51 H 0.7482 0.4010 0.0908 0.040 Uiso 1 1 calc R
C61 C 0.4192(2) 0.21124(19) 0.00657(13) 0.0273(5) Uani 1 1 d .
H61A H 0.3590 0.2686 -0.0115 0.033 Uiso 1 1 calc R
H61B H 0.3940 0.1473 -0.0275 0.033 Uiso 1 1 calc R
C71 C 0.3029(2) 0.17902(17) 0.11650(13) 0.0235(4) Uani 1 1 d .
H71 H 0.2447 0.1388 0.0738 0.028 Uiso 1 1 calc R
C81 C 0.3307(2) 0.11283(19) 0.19463(15) 0.0299(5) Uani 1 1 d .
H81A H 0.3567 0.1596 0.2427 0.036 Uiso 1 1 calc R
H81B H 0.2580 0.0721 0.2016 0.036 Uiso 1 1 calc R
C91 C 0.4330(2) 0.0369(2) 0.18484(17) 0.0364(6) Uani 1 1 d .
H91A H 0.4984 0.0373 0.2344 0.044 Uiso 1 1 calc R
H91B H 0.4021 -0.0370 0.1747 0.044 Uiso 1 1 calc R
C101 C 0.4797(2) 0.07859(19) 0.11249(16) 0.0323(5) Uani 1 1 d .
H10A H 0.5694 0.0851 0.1261 0.039 Uiso 1 1 calc R
H10B H 0.4569 0.0295 0.0655 0.039 Uiso 1 1 calc R
C111 C 0.24973(19) 0.29147(16) 0.12766(13) 0.0211(4) Uani 1 1 d .
C121 C 0.15648(19) 0.28087(17) 0.18332(13) 0.0230(4) Uani 1 1 d .
C131 C 0.1877(2) 0.30899(19) 0.26502(13) 0.0275(5) Uani 1 1 d .
H131 H 0.2652 0.3394 0.2860 0.033 Uiso 1 1 calc R
C141 C 0.1067(2) 0.2932(2) 0.31686(15) 0.0342(5) Uani 1 1 d .
H141 H 0.1297 0.3128 0.3726 0.041 Uiso 1 1 calc R
C151 C -0.0066(2) 0.2493(2) 0.28763(16) 0.0339(5) Uani 1 1 d .
H151 H -0.0614 0.2379 0.3230 0.041 Uiso 1 1 calc R
C161 C -0.0392(2) 0.2222(2) 0.20583(16) 0.0333(5) Uani 1 1 d .
H161 H -0.1173 0.1926 0.1850 0.040 Uiso 1 1 calc R
C171 C 0.0405(2) 0.23767(19) 0.15466(15) 0.0297(5) Uani 1 1 d .
H171 H 0.0164 0.2187 0.0988 0.036 Uiso 1 1 calc R
C181 C 0.19348(19) 0.34701(17) 0.04693(13) 0.0230(4) Uani 1 1 d .
C191 C 0.2206(2) 0.45301(19) 0.03269(14) 0.0305(5) Uani 1 1 d .
H191 H 0.2796 0.4901 0.0716 0.037 Uiso 1 1 calc R
C201 C 0.1624(3) 0.5053(2) -0.03778(15) 0.0382(6) Uani 1 1 d .
H201 H 0.1818 0.5778 -0.0463 0.046 Uiso 1 1 calc R
C211 C 0.0773(3) 0.4535(2) -0.09522(15) 0.0401(6) Uani 1 1 d .
H211 H 0.0352 0.4907 -0.1419 0.048 Uiso 1 1 calc R
C221 C 0.0534(2) 0.3463(2) -0.08441(14) 0.0338(6) Uani 1 1 d .
H221 H -0.0024 0.3089 -0.1251 0.041 Uiso 1 1 calc R
C231 C 0.1111(2) 0.29384(19) -0.01425(14) 0.0267(5) Uani 1 1 d .
H231 H 0.0943 0.2203 -0.0075 0.032 Uiso 1 1 calc R
Fe2 Fe 0.36598(3) 0.63142(2) 0.361194(17) 0.01948(7) Uani 1 1 d .
Cl12 Cl 0.27944(5) 0.57160(4) 0.22800(3) 0.02640(11) Uani 1 1 d .
Cl22 Cl 0.32205(6) 0.49999(5) 0.44311(4) 0.03882(15) Uani 1 1 d .
O12 O 0.54293(13) 0.63950(12) 0.33372(9) 0.0220(3) Uani 1 1 d .
H12O H 0.5617 0.6050 0.2966 0.050 Uiso 1 1 d .
N12 N 0.24096(17) 0.76186(15) 0.34890(11) 0.0256(4) Uani 1 1 d .
N22 N 0.46444(16) 0.76032(14) 0.43797(10) 0.0207(4) Uani 1 1 d .
C12 C 0.2913(2) 0.85871(17) 0.36303(13) 0.0242(4) Uani 1 1 d .
C22 C 0.2220(2) 0.9509(2) 0.35143(15) 0.0333(5) Uani 1 1 d .
H22 H 0.2598 1.0191 0.3594 0.040 Uiso 1 1 calc R
C32 C 0.0975(3) 0.9426(2) 0.32820(16) 0.0383(6) Uani 1 1 d .
H32 H 0.0484 1.0051 0.3208 0.046 Uiso 1 1 calc R
C42 C 0.0449(2) 0.8428(2) 0.31576(16) 0.0364(6) Uani 1 1 d .
H42 H -0.0408 0.8351 0.3007 0.044 Uiso 1 1 calc R
C52 C 0.1195(2) 0.7544(2) 0.32562(16) 0.0327(5) Uani 1 1 d .
H52 H 0.0838 0.6856 0.3156 0.039 Uiso 1 1 calc R
C62 C 0.4276(2) 0.85761(17) 0.39004(14) 0.0238(4) Uani 1 1 d .
H62A H 0.4659 0.8590 0.3419 0.029 Uiso 1 1 calc R
H62B H 0.4548 0.9217 0.4235 0.029 Uiso 1 1 calc R
C72 C 0.59697(19) 0.73695(18) 0.45668(12) 0.0218(4) Uani 1 1 d .
H72 H 0.6424 0.8024 0.4798 0.026 Uiso 1 1 calc R
C82 C 0.6059(2) 0.65284(19) 0.52315(13) 0.0274(5) Uani 1 1 d .
H82A H 0.6893 0.6496 0.5566 0.033 Uiso 1 1 calc R
H82B H 0.5835 0.5814 0.4994 0.033 Uiso 1 1 calc R
C92 C 0.5155(2) 0.6900(2) 0.57430(14) 0.0346(5) Uani 1 1 d .
H92A H 0.4705 0.6284 0.5906 0.042 Uiso 1 1 calc R
H92B H 0.5581 0.7275 0.6240 0.042 Uiso 1 1 calc R
C102 C 0.4294(2) 0.7657(2) 0.51933(13) 0.0292(5) Uani 1 1 d .
H10C H 0.3440 0.7428 0.5149 0.035 Uiso 1 1 calc R
H10D H 0.4384 0.8395 0.5411 0.035 Uiso 1 1 calc R
C112 C 0.64308(19) 0.70039(17) 0.37985(12) 0.0210(4) Uani 1 1 d .
C122 C 0.75535(19) 0.62903(19) 0.40584(13) 0.0244(4) Uani 1 1 d .
C132 C 0.7496(2) 0.5189(2) 0.39476(15) 0.0318(5) Uani 1 1 d .
H132 H 0.6750 0.4861 0.3697 0.038 Uiso 1 1 calc R
C142 C 0.8520(3) 0.4568(2) 0.42006(19) 0.0461(7) Uani 1 1 d .
H142 H 0.8472 0.3816 0.4120 0.055 Uiso 1 1 calc R
C152 C 0.9613(3) 0.5023(3) 0.45690(19) 0.0492(7) Uani 1 1 d .
H152 H 1.0312 0.4588 0.4740 0.059 Uiso 1 1 calc R
C162 C 0.9683(2) 0.6107(3) 0.46868(18) 0.0439(7) Uani 1 1 d .
H162 H 1.0433 0.6424 0.4941 0.053 Uiso 1 1 calc R
C172 C 0.8660(2) 0.6748(2) 0.44360(15) 0.0344(5) Uani 1 1 d .
H172 H 0.8716 0.7499 0.4522 0.041 Uiso 1 1 calc R
C182 C 0.67432(18) 0.79468(16) 0.32940(12) 0.0201(4) Uani 1 1 d .
C192 C 0.6616(2) 0.78501(17) 0.24518(13) 0.0239(4) Uani 1 1 d .
H192 H 0.6294 0.7209 0.2188 0.029 Uiso 1 1 calc R
C202 C 0.6953(2) 0.86784(19) 0.19962(14) 0.0291(5) Uani 1 1 d .
H202 H 0.6867 0.8597 0.1424 0.035 Uiso 1 1 calc R
C212 C 0.7411(2) 0.96198(18) 0.23639(14) 0.0263(5) Uani 1 1 d .
H212 H 0.7637 1.0186 0.2047 0.032 Uiso 1 1 calc R
C222 C 0.7539(2) 0.97325(18) 0.31944(14) 0.0267(5) Uani 1 1 d .
H222 H 0.7849 1.0381 0.3451 0.032 Uiso 1 1 calc R
C232 C 0.7218(2) 0.89056(18) 0.36572(14) 0.0266(5) Uani 1 1 d .
H232 H 0.7322 0.8990 0.4230 0.032 Uiso 1 1 calc R
Cl13 Cl 0.87159(6) 0.62896(7) 0.21761(5) 0.05244(18) Uani 1 1 d .
Cl23 Cl 0.96632(8) 0.51906(7) 0.09245(5) 0.05496(19) Uani 1 1 d .
C13 C 0.9544(3) 0.5177(3) 0.1955(2) 0.0523(8) Uani 1 1 d .
H13A H 0.9133 0.4512 0.2071 0.063 Uiso 1 1 calc R
H13B H 1.0367 0.5187 0.2307 0.063 Uiso 1 1 calc R

loop_
_atom_site_aniso_label
_atom_site_aniso_U_11
_atom_site_aniso_U_22
_atom_site_aniso_U_33
_atom_site_aniso_U_23
_atom_site_aniso_U_13
_atom_site_aniso_U_12
Fe1 0.02032(14) 0.02055(14) 0.02064(14) -0.00295(11) 0.00297(11) 0.00006(12)
Cl11 0.0324(3) 0.0213(2) 0.0317(3) -0.0065(2) 0.0095(2) -0.0033(2)
Cl21 0.0303(3) 0.0318(3) 0.0325(3) 0.0051(2) -0.0016(2) 0.0031(2)
O11 0.0182(7) 0.0200(7) 0.0294(8) -0.0058(6) 0.0030(6) -0.0014(5)
N11 0.0278(9) 0.0272(9) 0.0258(9) -0.0057(8) 0.0094(7) -0.0006(8)
N21 0.0240(9) 0.0195(8) 0.0253(9) -0.0022(7) 0.0035(7) 0.0017(7)
C11 0.0279(11) 0.0259(11) 0.0227(10) -0.0020(8) 0.0025(9) 0.0057(9)
C21 0.0320(13) 0.0341(13) 0.0278(11) -0.0072(10) 0.0063(10) 0.0035(10)
C31 0.0390(14) 0.0449(15) 0.0331(13) -0.0066(11) 0.0157(11) 0.0049(12)
C41 0.0340(13) 0.0489(16) 0.0383(13) -0.0068(12) 0.0150(11) -0.0053(12)
C51 0.0337(13) 0.0349(13) 0.0346(13) -0.0093(10) 0.0127(10) -0.0059(10)
C61 0.0279(12) 0.0317(12) 0.0210(10) -0.0060(9) 0.0025(8) 0.0036(9)
C71 0.0217(10) 0.0194(10) 0.0280(11) -0.0047(8) 0.0020(8) -0.0014(8)
C81 0.0273(11) 0.0250(12) 0.0364(12) 0.0051(9) 0.0044(9) 0.0024(9)
C91 0.0370(14) 0.0235(12) 0.0498(15) 0.0051(11) 0.0113(12) 0.0043(10)
C101 0.0341(13) 0.0225(11) 0.0393(13) -0.0022(10) 0.0054(10) 0.0081(10)
C111 0.0196(10) 0.0197(10) 0.0236(10) -0.0041(8) 0.0031(8) -0.0032(8)
C121 0.0232(11) 0.0193(10) 0.0263(10) -0.0001(8) 0.0049(8) 0.0004(8)
C131 0.0278(11) 0.0255(11) 0.0275(11) 0.0010(9) 0.0018(9) -0.0013(9)
C141 0.0396(14) 0.0367(14) 0.0279(11) -0.0007(10) 0.0109(10) -0.0007(10)
C151 0.0366(13) 0.0304(12) 0.0387(13) 0.0020(10) 0.0169(11) -0.0009(10)
C161 0.0274(12) 0.0309(12) 0.0430(14) -0.0021(10) 0.0103(10) -0.0070(10)
C171 0.0287(12) 0.0273(12) 0.0333(12) -0.0027(9) 0.0065(10) -0.0039(9)
C181 0.0207(10) 0.0267(11) 0.0227(10) -0.0026(8) 0.0073(8) 0.0029(8)
C191 0.0397(14) 0.0269(11) 0.0264(11) 0.0005(9) 0.0104(10) 0.0022(10)
C201 0.0570(17) 0.0337(13) 0.0260(12) 0.0038(10) 0.0130(11) 0.0074(12)
C211 0.0454(15) 0.0499(16) 0.0274(12) 0.0120(11) 0.0133(11) 0.0161(13)
C221 0.0257(12) 0.0519(16) 0.0241(11) -0.0028(10) 0.0056(9) 0.0012(10)
C231 0.0233(11) 0.0286(12) 0.0286(11) -0.0002(9) 0.0063(9) 0.0001(9)
Fe2 0.02163(14) 0.01626(13) 0.02089(14) 0.00145(11) 0.00513(11) -0.00011(11)
Cl12 0.0310(3) 0.0247(3) 0.0230(2) -0.00344(19) 0.0045(2) 0.0009(2)
Cl22 0.0484(4) 0.0344(3) 0.0324(3) 0.0136(2) 0.0053(3) -0.0105(3)
O12 0.0212(7) 0.0217(7) 0.0233(7) -0.0065(6) 0.0050(6) -0.0036(6)
N12 0.0246(10) 0.0233(9) 0.0288(9) -0.0018(7) 0.0051(7) 0.0037(7)
N22 0.0235(9) 0.0207(9) 0.0182(8) -0.0013(7) 0.0055(7) 0.0002(7)
C12 0.0294(12) 0.0220(10) 0.0215(10) -0.0005(8) 0.0060(8) 0.0042(9)
C22 0.0411(14) 0.0222(11) 0.0340(13) -0.0041(10) 0.0017(10) 0.0083(10)
C32 0.0386(14) 0.0336(13) 0.0386(13) -0.0055(11) -0.0014(11) 0.0160(11)
C42 0.0274(12) 0.0393(14) 0.0403(14) -0.0047(11) 0.0013(10) 0.0107(10)
C52 0.0255(12) 0.0313(12) 0.0402(13) -0.0036(10) 0.0045(10) 0.0019(10)
C62 0.0265(11) 0.0174(10) 0.0274(11) -0.0018(8) 0.0055(9) 0.0014(8)
C72 0.0204(10) 0.0258(10) 0.0191(9) -0.0017(8) 0.0034(8) 0.0008(8)
C82 0.0255(11) 0.0357(13) 0.0209(10) 0.0054(9) 0.0042(8) 0.0013(9)
C92 0.0373(14) 0.0473(15) 0.0209(11) 0.0034(10) 0.0098(10) 0.0033(11)
C102 0.0320(12) 0.0370(13) 0.0199(10) -0.0042(9) 0.0086(9) 0.0018(10)
C112 0.0218(10) 0.0200(10) 0.0203(9) -0.0024(8) 0.0023(8) -0.0025(8)
C122 0.0264(11) 0.0258(10) 0.0219(10) 0.0015(9) 0.0072(8) 0.0025(9)
C132 0.0347(13) 0.0272(12) 0.0338(12) 0.0012(10) 0.0075(10) 0.0056(10)
C142 0.0489(17) 0.0348(14) 0.0530(17) -0.0009(13) 0.0068(13) 0.0163(13)
C152 0.0401(16) 0.0534(18) 0.0537(17) 0.0097(15) 0.0084(13) 0.0227(14)
C162 0.0271(13) 0.0556(18) 0.0461(15) 0.0058(13) 0.0009(11) 0.0038(12)
C172 0.0306(13) 0.0352(13) 0.0350(13) 0.0027(10) 0.0009(10) -0.0011(10)
C182 0.0192(10) 0.0192(10) 0.0223(9) -0.0014(8) 0.0048(8) 0.0019(7)
C192 0.0257(11) 0.0225(10) 0.0226(10) -0.0025(8) 0.0032(8) -0.0011(8)
C202 0.0346(13) 0.0317(12) 0.0217(10) 0.0022(9) 0.0073(9) 0.0011(10)
C212 0.0233(11) 0.0231(11) 0.0334(12) 0.0067(9) 0.0081(9) 0.0022(9)
C222 0.0243(11) 0.0206(11) 0.0358(12) -0.0043(9) 0.0077(9) 0.0002(9)
C232 0.0307(12) 0.0237(11) 0.0255(11) -0.0039(9) 0.0058(9) -0.0026(9)
Cl13 0.0342(3) 0.0592(4) 0.0654(5) -0.0162(4) 0.0138(3) -0.0030(3)
Cl23 0.0534(4) 0.0480(4) 0.0670(5) -0.0117(4) 0.0205(4) 0.0030(3)
C13 0.0562(19) 0.0355(15) 0.0588(19) -0.0008(14) -0.0028(15) 0.0015(14)

loop_
_atom_type_symbol
_atom_type_description
_atom_type_scat_dispersion_real
_atom_type_scat_dispersion_imag
_atom_type_scat_source
C C 0.0033 0.0016 'International Tables Vol C Tables 4.2.6.8 and 6.1.1.4'
H H 0.0000 0.0000 'International Tables Vol C Tables 4.2.6.8 and 6.1.1.4'
Cl Cl 0.1484 0.1585 'International Tables Vol C Tables 4.2.6.8 and 6.1.1.4'
Fe Fe 0.3463 0.8444 'International Tables Vol C Tables 4.2.6.8 and 6.1.1.4'
N N 0.0061 0.0033 'International Tables Vol C Tables 4.2.6.8 and 6.1.1.4'
O O 0.0106 0.0060 'International Tables Vol C Tables 4.2.6.8 and 6.1.1.4'

loop_
_geom_angle_atom_site_label_1
_geom_angle_atom_site_label_2
_geom_angle_atom_site_label_3
_geom_angle
O11 Fe1 N11 124.63(7)
O11 Fe1 Cl21 120.13(5)
N11 Fe1 Cl21 112.82(6)
O11 Fe1 N21 74.73(6)
N11 Fe1 N21 76.41(7)
Cl21 Fe1 N21 106.09(5)
O11 Fe1 Cl11 90.17(4)
N11 Fe1 Cl11 92.30(6)
Cl21 Fe1 Cl11 103.77(2)
N21 Fe1 Cl11 150.14(5)
C111 O11 Fe1 124.67(12)
C111 O11 H11O 115.0
Fe1 O11 H11O 117.6
C51 N11 C11 118.6(2)
C51 N11 Fe1 122.95(16)
C11 N11 Fe1 117.30(15)
C61 N21 C71 115.74(17)
C61 N21 C101 109.77(18)
C71 N21 C101 105.26(17)
C61 N21 Fe1 105.08(13)
C71 N21 Fe1 108.68(12)
C101 N21 Fe1 112.47(14)
N11 C11 C21 121.7(2)
N11 C11 C61 114.26(19)
C21 C11 C61 124.0(2)
C31 C21 C11 118.8(2)
C31 C21 H21 120.6
C11 C21 H21 120.6
C41 C31 C21 119.5(2)
C41 C31 H31 120.2
C21 C31 H31 120.2
C51 C41 C31 118.7(2)
C51 C41 H41 120.7
C31 C41 H41 120.7
N11 C51 C41 122.6(2)
N11 C51 H51 118.7
C41 C51 H51 118.7
N21 C61 C11 109.89(18)
N21 C61 H61A 109.7
C11 C61 H61A 109.7
N21 C61 H61B 109.7
C11 C61 H61B 109.7
H61A C61 H61B 108.2
N21 C71 C81 102.94(17)
N21 C71 C111 112.04(17)
C81 C71 C111 113.79(18)
N21 C71 H71 109.3
C81 C71 H71 109.3
C111 C71 H71 109.3
C91 C81 C71 105.7(2)
C91 C81 H81A 110.6
C71 C81 H81A 110.6
C91 C81 H81B 110.6
C71 C81 H81B 110.6
H81A C81 H81B 108.7
C101 C91 C81 105.4(2)
C101 C91 H91A 110.7
C81 C91 H91A 110.7
C101 C91 H91B 110.7
C81 C91 H91B 110.7
H91A C91 H91B 108.8
N21 C101 C91 106.49(19)
N21 C101 H10A 110.4
C91 C101 H10A 110.4
N21 C101 H10B 110.4
C91 C101 H10B 110.4
H10A C101 H10B 108.6
O11 C111 C181 109.61(17)
O11 C111 C121 108.98(16)
C181 C111 C121 111.29(17)
O11 C111 C71 104.32(16)
C181 C111 C71 113.67(17)
C121 C111 C71 108.68(17)
C131 C121 C171 117.7(2)
C131 C121 C111 120.59(19)
C171 C121 C111 121.64(19)
C121 C131 C141 120.9(2)
C121 C131 H131 119.5
C141 C131 H131 119.5
C151 C141 C131 120.5(2)
C151 C141 H141 119.8
C131 C141 H141 119.8
C141 C151 C161 119.0(2)
C141 C151 H151 120.5
C161 C151 H151 120.5
C171 C161 C151 120.6(2)
C171 C161 H161 119.7
C151 C161 H161 119.7
C161 C171 C121 121.3(2)
C161 C171 H171 119.3
C121 C171 H171 119.3
C191 C181 C231 117.5(2)
C191 C181 C111 121.08(19)
C231 C181 C111 121.41(19)
C201 C191 C181 120.8(2)
C201 C191 H191 119.6
C181 C191 H191 119.6
C211 C201 C191 120.9(3)
C211 C201 H201 119.6
C191 C201 H201 119.6
C201 C211 C221 119.4(2)
C201 C211 H211 120.3
C221 C211 H211 120.3
C211 C221 C231 120.0(2)
C211 C221 H221 120.0
C231 C221 H221 120.0
C221 C231 C181 121.4(2)
C221 C231 H231 119.3
C181 C231 H231 119.3
O12 Fe2 N12 124.56(7)
O12 Fe2 N22 73.38(6)
N12 Fe2 N22 74.96(7)
O12 Fe2 Cl22 119.68(5)
N12 Fe2 Cl22 113.09(6)
N22 Fe2 Cl22 108.77(5)
O12 Fe2 Cl12 91.84(4)
N12 Fe2 Cl12 90.88(5)
N22 Fe2 Cl12 147.02(5)
Cl22 Fe2 Cl12 104.17(2)
C112 O12 Fe2 124.60(12)
C112 O12 H12O 112.9
Fe2 O12 H12O 122.4
C12 N12 C52 118.8(2)
C12 N12 Fe2 115.36(14)
C52 N12 Fe2 125.76(16)
C62 N22 C72 115.80(17)
C62 N22 C102 111.33(17)
C72 N22 C102 104.87(16)
C62 N22 Fe2 103.52(12)
C72 N22 Fe2 109.85(12)
C102 N22 Fe2 111.64(14)
N12 C12 C22 121.6(2)
N12 C12 C62 114.36(18)
C22 C12 C62 124.0(2)
C32 C22 C12 119.2(2)
C32 C22 H22 120.4
C12 C22 H22 120.4
C22 C32 C42 119.3(2)
C22 C32 H32 120.3
C42 C32 H32 120.3
C52 C42 C32 118.5(2)
C52 C42 H42 120.8
C32 C42 H42 120.8
N12 C52 C42 122.4(2)
N12 C52 H52 118.8
C42 C52 H52 118.8
N22 C62 C12 109.07(18)
N22 C62 H62A 109.9
C12 C62 H62A 109.9
N22 C62 H62B 109.9
C12 C62 H62B 109.9
H62A C62 H62B 108.3
N22 C72 C82 101.71(17)
N22 C72 C112 111.94(16)
C82 C72 C112 114.92(18)
N22 C72 H72 109.3
C82 C72 H72 109.3
C112 C72 H72 109.3
C72 C82 C92 104.42(19)
C72 C82 H82A 110.9
C92 C82 H82A 110.9
C72 C82 H82B 110.9
C92 C82 H82B 110.9
H82A C82 H82B 108.9
C102 C92 C82 105.23(18)
C102 C92 H92A 110.7
C82 C92 H92A 110.7
C102 C92 H92B 110.7
C82 C92 H92B 110.7
H92A C92 H92B 108.8
N22 C102 C92 105.66(18)
N22 C102 H10C 110.6
C92 C102 H10C 110.6
N22 C102 H10D 110.6
C92 C102 H10D 110.6
H10C C102 H10D 108.7
O12 C112 C182 110.58(16)
O12 C112 C122 110.54(17)
C182 C112 C122 109.60(17)
O12 C112 C72 104.06(16)
C182 C112 C72 112.63(17)
C122 C112 C72 109.33(16)
C132 C122 C172 118.7(2)
C132 C122 C112 121.7(2)
C172 C122 C112 119.6(2)
C142 C132 C122 120.2(3)
C142 C132 H132 119.9
C122 C132 H132 119.9
C152 C142 C132 121.1(3)
C152 C142 H142 119.5
C132 C142 H142 119.5
C162 C152 C142 119.5(3)
C162 C152 H152 120.3
C142 C152 H152 120.3
C152 C162 C172 120.4(3)
C152 C162 H162 119.8
C172 C162 H162 119.8
C162 C172 C122 120.2(3)
C162 C172 H172 119.9
C122 C172 H172 119.9
C192 C182 C232 117.73(19)
C192 C182 C112 120.28(18)
C232 C182 C112 121.91(18)
C202 C192 C182 120.7(2)
C202 C192 H192 119.6
C182 C192 H192 119.7
C212 C202 C192 120.7(2)
C212 C202 H202 119.6
C192 C202 H202 119.6
C222 C212 C202 119.4(2)
C222 C212 H212 120.3
C202 C212 H212 120.3
C212 C222 C232 120.3(2)
C212 C222 H222 119.8
C232 C222 H222 119.8
C222 C232 C182 121.1(2)
C222 C232 H232 119.5
C182 C232 H232 119.5
Cl13 C13 Cl23 110.51(17)
Cl13 C13 H13A 109.5
Cl23 C13 H13A 109.5
Cl13 C13 H13B 109.5
Cl23 C13 H13B 109.5
H13A C13 H13B 108.1

loop_
_geom_bond_atom_site_label_1
_geom_bond_atom_site_label_2
_geom_bond_distance
Fe1 O11 2.0858(15)
Fe1 N11 2.1227(18)
Fe1 Cl21 2.2542(6)
Fe1 N21 2.2800(18)
Fe1 Cl11 2.3890(6)
O11 C111 1.433(2)
O11 H11O 0.9952
N11 C51 1.338(3)
N11 C11 1.349(3)
N21 C61 1.471(3)
N21 C71 1.484(3)
N21 C101 1.491(3)
C11 C21 1.382(3)
C11 C61 1.507(3)
C21 C31 1.381(4)
C21 H21 0.9500
C31 C41 1.376(4)
C31 H31 0.9500
C41 C51 1.375(3)
C41 H41 0.9500
C51 H51 0.9500
C61 H61A 0.9900
C61 H61B 0.9900
C71 C81 1.527(3)
C71 C111 1.554(3)
C71 H71 1.0000
C81 C91 1.526(3)
C81 H81A 0.9900
C81 H81B 0.9900
C91 C101 1.510(4)
C91 H91A 0.9900
C91 H91B 0.9900
C101 H10A 0.9900
C101 H10B 0.9900
C111 C181 1.537(3)
C111 C121 1.546(3)
C121 C131 1.388(3)
C121 C171 1.402(3)
C131 C141 1.396(3)
C131 H131 0.9500
C141 C151 1.381(4)
C141 H141 0.9500
C151 C161 1.387(4)
C151 H151 0.9500
C161 C171 1.376(3)
C161 H161 0.9500
C171 H171 0.9500
C181 C191 1.392(3)
C181 C231 1.401(3)
C191 C201 1.391(3)
C191 H191 0.9500
C201 C211 1.372(4)
C201 H201 0.9500
C211 C221 1.386(4)
C211 H211 0.9500
C221 C231 1.386(3)
C221 H221 0.9500
C231 H231 0.9500
Fe2 O12 2.1347(14)
Fe2 N12 2.1354(18)
Fe2 N22 2.2125(17)
Fe2 Cl22 2.2604(6)
Fe2 Cl12 2.3666(6)
O12 C112 1.445(2)
O12 H12O 0.8198
N12 C12 1.337(3)
N12 C52 1.345(3)
N22 C62 1.470(3)
N22 C72 1.487(3)
N22 C102 1.497(3)
C12 C22 1.382(3)
C12 C62 1.507(3)
C22 C32 1.378(4)
C22 H22 0.9500
C32 C42 1.379(4)
C32 H32 0.9500
C42 C52 1.376(3)
C42 H42 0.9500
C52 H52 0.9500
C62 H62A 0.9900
C62 H62B 0.9900
C72 C82 1.521(3)
C72 C112 1.553(3)
C72 H72 1.0000
C82 C92 1.531(3)
C82 H82A 0.9900
C82 H82B 0.9900
C92 C102 1.522(3)
C92 H92A 0.9900
C92 H92B 0.9900
C102 H10C 0.9900
C102 H10D 0.9900
C112 C182 1.533(3)
C112 C122 1.534(3)
C122 C132 1.390(3)
C122 C172 1.398(3)
C132 C142 1.381(4)
C132 H132 0.9500
C142 C152 1.379(5)
C142 H142 0.9500
C152 C162 1.370(5)
C152 H152 0.9500
C162 C172 1.394(4)
C162 H162 0.9500
C172 H172 0.9500
C182 C192 1.395(3)
C182 C232 1.400(3)
C192 C202 1.385(3)
C192 H192 0.9500
C202 C212 1.379(3)
C202 H202 0.9500
C212 C222 1.377(3)
C212 H212 0.9500
C222 C232 1.384(3)
C222 H222 0.9500
C232 H232 0.9500
Cl13 C13 1.756(3)
Cl23 C13 1.760(4)
C13 H13A 0.9900
C13 H13B 0.9900

loop_
_geom_hbond_atom_site_label_D
_geom_hbond_atom_site_label_H
_geom_hbond_atom_site_label_A
_geom_hbond_distance_DH
_geom_hbond_distance_HA
_geom_hbond_distance_DA
_geom_hbond_angle_DHA
O11 H11O Cl12 1.00 2.09 3.0818(15) 175
O12 H12O Cl11 0.82 2.32 3.1319(15) 170

loop_
_geom_torsion_atom_site_label_1
_geom_torsion_atom_site_label_2
_geom_torsion_atom_site_label_3
_geom_torsion_atom_site_label_4
_geom_torsion
N11 Fe1 O11 C111 56.73(17)
Cl21 Fe1 O11 C111 -104.28(15)
N21 Fe1 O11 C111 -4.29(15)
Cl11 Fe1 O11 C111 149.64(15)
O11 Fe1 N11 C51 139.13(19)
Cl21 Fe1 N11 C51 -58.6(2)
N21 Fe1 N11 C51 -160.6(2)
Cl11 Fe1 N11 C51 47.3(2)
O11 Fe1 N11 C11 -53.10(19)
Cl21 Fe1 N11 C11 109.13(16)
N21 Fe1 N11 C11 7.15(16)
Cl11 Fe1 N11 C11 -144.89(16)
O11 Fe1 N21 C61 104.65(14)
N11 Fe1 N21 C61 -27.58(13)
Cl21 Fe1 N21 C61 -137.79(12)
Cl11 Fe1 N21 C61 42.65(19)
O11 Fe1 N21 C71 -19.83(13)
N11 Fe1 N21 C71 -152.05(14)
Cl21 Fe1 N21 C71 97.74(13)
Cl11 Fe1 N21 C71 -81.82(16)
O11 Fe1 N21 C101 -135.97(16)
N11 Fe1 N21 C101 91.81(16)
Cl21 Fe1 N21 C101 -18.40(16)
Cl11 Fe1 N21 C101 162.04(12)
C51 N11 C11 C21 2.1(3)
Fe1 N11 C11 C21 -166.26(18)
C51 N11 C11 C61 -176.2(2)
Fe1 N11 C11 C61 15.5(3)
N11 C11 C21 C31 -1.8(4)
C61 C11 C21 C31 176.3(2)
C11 C21 C31 C41 0.2(4)
C21 C31 C41 C51 0.9(4)
C11 N11 C51 C41 -0.8(4)
Fe1 N11 C51 C41 166.8(2)
C31 C41 C51 N11 -0.6(4)
C71 N21 C61 C11 163.19(18)
C101 N21 C61 C11 -77.9(2)
Fe1 N21 C61 C11 43.31(19)
N11 C11 C61 N21 -41.3(3)
C21 C11 C61 N21 140.5(2)
C61 N21 C71 C81 159.50(18)
C101 N21 C71 C81 38.1(2)
Fe1 N21 C71 C81 -82.59(16)
C61 N21 C71 C111 -77.9(2)
C101 N21 C71 C111 160.76(18)
Fe1 N21 C71 C111 40.06(19)
N21 C71 C81 C91 -31.3(2)
C111 C71 C81 C91 -152.77(19)
C71 C81 C91 C101 12.8(3)
C61 N21 C101 C91 -155.9(2)
C71 N21 C101 C91 -30.7(2)
Fe1 N21 C101 C91 87.4(2)
C81 C91 C101 N21 10.5(3)
Fe1 O11 C111 C181 -96.56(17)
Fe1 O11 C111 C121 141.43(14)
Fe1 O11 C111 C71 25.5(2)
N21 C71 C111 O11 -41.7(2)
C81 C71 C111 O11 74.6(2)
N21 C71 C111 C181 77.7(2)
C81 C71 C111 C181 -166.06(18)
N21 C71 C111 C121 -157.80(17)
C81 C71 C111 C121 -41.5(2)
O11 C111 C121 C131 -11.8(3)
C181 C111 C121 C131 -132.8(2)
C71 C111 C121 C131 101.3(2)
O11 C111 C121 C171 171.57(19)
C181 C111 C121 C171 50.6(3)
C71 C111 C121 C171 -75.3(3)
C171 C121 C131 C141 0.9(3)
C111 C121 C131 C141 -175.8(2)
C121 C131 C141 C151 -0.1(4)
C131 C141 C151 C161 -0.6(4)
C141 C151 C161 C171 0.6(4)
C151 C161 C171 C121 0.2(4)
C131 C121 C171 C161 -0.9(3)
C111 C121 C171 C161 175.8(2)
O11 C111 C181 C191 -16.3(3)
C121 C111 C181 C191 104.3(2)
C71 C111 C181 C191 -132.6(2)
O11 C111 C181 C231 165.18(19)
C121 C111 C181 C231 -74.2(2)
C71 C111 C181 C231 48.9(3)
C231 C181 C191 C201 3.6(3)
C111 C181 C191 C201 -175.0(2)
C181 C191 C201 C211 -0.4(4)
C191 C201 C211 C221 -3.0(4)
C201 C211 C221 C231 3.0(4)
C211 C221 C231 C181 0.2(4)
C191 C181 C231 C221 -3.5(3)
C111 C181 C231 C221 175.1(2)
N12 Fe2 O12 C112 68.57(16)
N22 Fe2 O12 C112 10.88(14)
Cl22 Fe2 O12 C112 -91.61(15)
Cl12 Fe2 O12 C112 160.91(14)
O12 Fe2 N12 C12 -32.59(19)
N22 Fe2 N12 C12 24.40(16)
Cl22 Fe2 N12 C12 128.74(15)
Cl12 Fe2 N12 C12 -125.44(16)
O12 Fe2 N12 C52 144.70(18)
N22 Fe2 N12 C52 -158.3(2)
Cl22 Fe2 N12 C52 -54.0(2)
Cl12 Fe2 N12 C52 51.9(2)
O12 Fe2 N22 C62 94.92(13)
N12 Fe2 N22 C62 -38.96(13)
Cl22 Fe2 N22 C62 -148.70(12)
Cl12 Fe2 N22 C62 28.40(18)
O12 Fe2 N22 C72 -29.32(12)
N12 Fe2 N22 C72 -163.21(14)
Cl22 Fe2 N22 C72 87.06(13)
Cl12 Fe2 N22 C72 -95.84(14)
O12 Fe2 N22 C102 -145.22(15)
N12 Fe2 N22 C102 80.89(14)
Cl22 Fe2 N22 C102 -28.84(15)
Cl12 Fe2 N22 C102 148.26(12)
C52 N12 C12 C22 -2.4(3)
Fe2 N12 C12 C22 175.11(18)
C52 N12 C12 C62 179.1(2)
Fe2 N12 C12 C62 -3.4(2)
N12 C12 C22 C32 2.9(4)
C62 C12 C22 C32 -178.7(2)
C12 C22 C32 C42 -1.0(4)
C22 C32 C42 C52 -1.2(4)
C12 N12 C52 C42 0.0(4)
Fe2 N12 C52 C42 -177.19(19)
C32 C42 C52 N12 1.8(4)
C72 N22 C62 C12 169.40(17)
C102 N22 C62 C12 -70.9(2)
Fe2 N22 C62 C12 49.13(18)
N12 C12 C62 N22 -32.5(3)
C22 C12 C62 N22 149.0(2)
C62 N22 C72 C82 165.54(17)
C102 N22 C72 C82 42.4(2)
Fe2 N22 C72 C82 -77.68(16)
C62 N22 C72 C112 -71.3(2)
C102 N22 C72 C112 165.60(17)
Fe2 N22 C72 C112 45.50(19)
N22 C72 C82 C92 -38.3(2)
C112 C72 C82 C92 -159.45(19)
C72 C82 C92 C102 20.1(3)
C62 N22 C102 C92 -156.14(19)
C72 N22 C102 C92 -30.2(2)
Fe2 N22 C102 C92 88.71(19)
C82 C92 C102 N22 5.7(3)
Fe2 O12 C112 C182 -111.72(16)
Fe2 O12 C112 C122 126.72(15)
Fe2 O12 C112 C72 9.4(2)
N22 C72 C112 O12 -35.0(2)
C82 C72 C112 O12 80.3(2)
N22 C72 C112 C182 84.8(2)
C82 C72 C112 C182 -159.86(18)
N22 C72 C112 C122 -153.13(18)
C82 C72 C112 C122 -37.8(2)
O12 C112 C122 C132 -8.5(3)
C182 C112 C122 C132 -130.6(2)
C72 C112 C122 C132 105.5(2)
O12 C112 C122 C172 173.19(19)
C182 C112 C122 C172 51.1(3)
C72 C112 C122 C172 -72.8(2)
C172 C122 C132 C142 -0.6(4)
C112 C122 C132 C142 -179.0(2)
C122 C132 C142 C152 0.3(4)
C132 C142 C152 C162 0.1(5)
C142 C152 C162 C172 -0.1(5)
C152 C162 C172 C122 -0.2(4)
C132 C122 C172 C162 0.6(4)
C112 C122 C172 C162 179.0(2)
O12 C112 C182 C192 -33.8(3)
C122 C112 C182 C192 88.3(2)
C72 C112 C182 C192 -149.79(19)
O12 C112 C182 C232 149.39(19)
C122 C112 C182 C232 -88.5(2)
C72 C112 C182 C232 33.4(3)
C232 C182 C192 C202 0.1(3)
C112 C182 C192 C202 -176.8(2)
C182 C192 C202 C212 -0.6(4)
C192 C202 C212 C222 0.3(4)
C202 C212 C222 C232 0.4(3)
C212 C222 C232 C182 -0.9(4)
C192 C182 C232 C222 0.6(3)
C112 C182 C232 C222 177.5(2)
